data_4028536
loop_
_publ_author_name
'Chao Cheng'
'Zongwei Cai'
'Xiao-Shui Peng'
'Henry N. C. Wong'

_publ_section_title
;
 Enantiomeric Recognition of Amino Acid Salts by Macrocyclic Crown Ethers
 Derived from Enantiomerically Pure 1,8,9,16-Tetrahydroxytetraphenylenes
;
_journal_name_full 'Journal of Organic Chemistry'
_journal_page_first 8562
_journal_page_last 8573
_journal_paper_doi 10.1021/jo401240k
_journal_volume 78
_journal_year 2013
_chemical_formula_sum 'C16 H14 N2 O6'
_chemical_formula_weight 330.29
_chemical_name_systematic
; 
 ? 
;
_space_group_IT_number 19
_symmetry_cell_setting orthorhombic
_symmetry_space_group_name_Hall 'P 2ac 2ab'
_symmetry_space_group_name_H-M 'P 21 21 21'
_atom_sites_solution_hydrogens geom
_atom_sites_solution_primary direct
_atom_sites_solution_secondary difmap
_audit_creation_method SHELXL-97
_cell_angle_alpha 90.00
_cell_angle_beta 90.00
_cell_angle_gamma 90.00
_cell_formula_units_Z 4
_cell_length_a 8.132(3)
_cell_length_b 12.160(5)
_cell_length_c 15.703(6)
_cell_measurement_temperature 296(2)
_cell_volume 1552.8(10)
_computing_cell_refinement SAINT(Bruker,2001)
_computing_data_collection APEX2(Bruker,2003)
_computing_data_reduction APEX2(Bruker,2003)
_computing_molecular_graphics DIAMOND
_computing_publication_material 'SHELXL-97 (Sheldrick, 2008)'
_computing_structure_refinement 'SHELXL-97 (Sheldrick, 2008)'
_computing_structure_solution 'SHELXS-97 (Sheldrick, 2008)'
_diffrn_ambient_temperature 296(2)
_diffrn_measured_fraction_theta_full 0.999
_diffrn_measured_fraction_theta_max 0.999
_diffrn_measurement_device_type 'Bruker APEX II CCD diffractometer'
_diffrn_measurement_method 'phi & omega scan'
_diffrn_radiation_monochromator graphite
_diffrn_radiation_source 'fine-focus sealed tube'
_diffrn_radiation_type MoK\a
_diffrn_radiation_wavelength 0.71073
_diffrn_reflns_av_R_equivalents 0.0732
_diffrn_reflns_av_sigmaI/netI 0.0259
_diffrn_reflns_limit_h_max 8
_diffrn_reflns_limit_h_min -9
_diffrn_reflns_limit_k_max 14
_diffrn_reflns_limit_k_min -14
_diffrn_reflns_limit_l_max 18
_diffrn_reflns_limit_l_min -18
_diffrn_reflns_number 45768
_diffrn_reflns_theta_full 25.24
_diffrn_reflns_theta_max 25.24
_diffrn_reflns_theta_min 2.12
_exptl_absorpt_coefficient_mu 0.110
_exptl_absorpt_correction_type none
_exptl_crystal_colour yellow
_exptl_crystal_density_diffrn 1.413
_exptl_crystal_description plate
_exptl_crystal_F_000 688
_exptl_crystal_size_max 0.70
_exptl_crystal_size_mid 0.50
_exptl_crystal_size_min 0.30
_refine_diff_density_max 0.532
_refine_diff_density_min -0.269
_refine_diff_density_rms 0.048
_refine_ls_abs_structure_details 'Flack H D (1983), Acta Cryst. A39, 876-881'
_refine_ls_abs_structure_Flack -1(2)
_refine_ls_extinction_method none
_refine_ls_goodness_of_fit_ref 1.023
_refine_ls_hydrogen_treatment riding
_refine_ls_matrix_type full
_refine_ls_number_parameters 217
_refine_ls_number_reflns 2816
_refine_ls_number_restraints 0
_refine_ls_restrained_S_all 1.023
_refine_ls_R_factor_all 0.0728
_refine_ls_R_factor_gt 0.0561
_refine_ls_shift/su_max 0.000
_refine_ls_shift/su_mean 0.000
_refine_ls_structure_factor_coef Fsqd
_refine_ls_weighting_details 'calc w=1/[\s^2^(Fo^2^)+(0.0950P)^2^+0.5045P] where P=(Fo^2^+2Fc^2^)/3'
_refine_ls_weighting_scheme calc
_refine_ls_wR_factor_gt 0.1488
_refine_ls_wR_factor_ref 0.1596
_reflns_number_gt 2288
_reflns_number_total 2816
_reflns_threshold_expression >2sigma(I)
_cod_data_source_file jo401240k_si_002.cif
_cod_data_source_block a
_cod_original_cell_volume 1552.8(11)
_cod_database_code 4028536

loop_
_symmetry_equiv_pos_as_xyz
'x, y, z'
'-x+1/2, -y, z+1/2'
'-x, y+1/2, -z+1/2'
'x+1/2, -y+1/2, -z'

loop_
_atom_site_label
_atom_site_type_symbol
_atom_site_fract_x
_atom_site_fract_y
_atom_site_fract_z
_atom_site_U_iso_or_equiv
_atom_site_adp_type
_atom_site_occupancy
_atom_site_symmetry_multiplicity
_atom_site_calc_flag
_atom_site_refinement_flags
O1 O 0.2415(3) 0.51665(16) 0.52419(14) 0.0504(5) Uani 1 1 d .
O2 O -0.0104(3) 0.47587(17) 0.62942(13) 0.0516(5) Uani 1 1 d .
O3 O -0.0588(5) 0.5990(3) 0.32254(19) 0.1066(13) Uani 1 1 d .
O4 O -0.2814(5) 0.6868(4) 0.3269(2) 0.1198(15) Uani 1 1 d .
O5 O -0.3024(5) 0.3139(4) 0.3350(3) 0.1239(15) Uani 1 1 d .
O6 O -0.3337(4) 0.4211(4) 0.4360(3) 0.144(2) Uani 1 1 d .
C1 C -0.1676(4) 0.6325(3) 0.4528(2) 0.0487(7) Uani 1 1 d .
C2 C -0.2404(5) 0.7190(3) 0.4933(3) 0.0626(9) Uani 1 1 d .
H2A H -0.2951 0.7728 0.4622 0.075 Uiso 1 1 calc R
C3 C -0.2322(5) 0.7261(3) 0.5801(3) 0.0694(11) Uani 1 1 d .
H3A H -0.2797 0.7853 0.6083 0.083 Uiso 1 1 calc R
C4 C -0.1543(5) 0.6459(3) 0.6245(2) 0.0607(9) Uani 1 1 d .
H4A H -0.1482 0.6504 0.6836 0.073 Uiso 1 1 calc R
C5 C -0.0840(4) 0.5579(3) 0.5831(2) 0.0477(7) Uani 1 1 d .
C6 C -0.0876(3) 0.5474(2) 0.49562(18) 0.0398(6) Uani 1 1 d .
C7 C -0.0016(4) 0.4538(2) 0.45611(18) 0.0428(6) Uani 1 1 d .
C8 C 0.1658(4) 0.4414(2) 0.4731(2) 0.0472(7) Uani 1 1 d .
C9 C 0.2569(5) 0.3580(3) 0.4361(3) 0.0615(9) Uani 1 1 d .
H9A H 0.3686 0.3519 0.4479 0.074 Uiso 1 1 calc R
C10 C 0.1838(5) 0.2852(3) 0.3827(3) 0.0690(11) Uani 1 1 d .
H10A H 0.2459 0.2298 0.3576 0.083 Uiso 1 1 calc R
C11 C 0.0204(5) 0.2929(3) 0.3658(2) 0.0636(9) Uani 1 1 d .
H11A H -0.0299 0.2431 0.3291 0.076 Uiso 1 1 calc R
C12 C -0.0692(4) 0.3749(3) 0.4034(2) 0.0491(7) Uani 1 1 d .
C13 C 0.1454(5) 0.5066(3) 0.6683(2) 0.0568(8) Uani 1 1 d .
H13A H 0.1467 0.5862 0.6781 0.068 Uiso 1 1 calc R
C14 C 0.2821(4) 0.4767(3) 0.6085(2) 0.0569(9) Uani 1 1 d .
H14A H 0.2924 0.3965 0.6066 0.068 Uiso 1 1 calc R
C15 C 0.1531(6) 0.4481(4) 0.7523(3) 0.0812(12) Uani 1 1 d .
H15A H 0.0624 0.4710 0.7873 0.122 Uiso 1 1 calc R
H15B H 0.2546 0.4658 0.7804 0.122 Uiso 1 1 calc R
H15C H 0.1472 0.3702 0.7431 0.122 Uiso 1 1 calc R
C16 C 0.4469(5) 0.5258(4) 0.6314(3) 0.0827(13) Uani 1 1 d .
H16A H 0.5272 0.5042 0.5898 0.124 Uiso 1 1 calc R
H16B H 0.4800 0.4998 0.6865 0.124 Uiso 1 1 calc R
H16C H 0.4384 0.6045 0.6324 0.124 Uiso 1 1 calc R
N1 N -0.1709(4) 0.6368(3) 0.3606(2) 0.0627(8) Uani 1 1 d .
N2 N -0.2472(4) 0.3724(3) 0.3892(2) 0.0644(8) Uani 1 1 d .

loop_
_atom_site_aniso_label
_atom_site_aniso_U_11
_atom_site_aniso_U_22
_atom_site_aniso_U_33
_atom_site_aniso_U_23
_atom_site_aniso_U_13
_atom_site_aniso_U_12
O1 0.0455(12) 0.0449(10) 0.0607(13) 0.0076(10) -0.0062(10) -0.0073(9)
O2 0.0522(13) 0.0530(12) 0.0496(12) 0.0065(10) -0.0029(10) -0.0057(10)
O3 0.127(3) 0.130(3) 0.0619(18) 0.0178(19) 0.0163(18) 0.054(2)
O4 0.138(3) 0.141(3) 0.081(2) 0.008(2) -0.032(2) 0.052(3)
O5 0.102(3) 0.144(3) 0.126(3) -0.062(3) -0.051(2) 0.003(2)
O6 0.0492(17) 0.180(4) 0.203(5) -0.117(4) 0.006(2) -0.022(2)
C1 0.0425(16) 0.0506(17) 0.0531(17) 0.0021(14) -0.0021(15) -0.0020(14)
C2 0.055(2) 0.0482(18) 0.085(3) -0.0005(17) -0.0081(19) 0.0094(16)
C3 0.069(2) 0.060(2) 0.080(3) -0.0195(18) 0.004(2) 0.019(2)
C4 0.060(2) 0.065(2) 0.057(2) -0.0138(17) 0.0068(17) 0.0032(18)
C5 0.0426(16) 0.0448(16) 0.0557(19) -0.0002(14) -0.0005(14) -0.0035(14)
C6 0.0353(14) 0.0384(14) 0.0457(16) 0.0004(12) 0.0005(12) -0.0034(11)
C7 0.0420(16) 0.0421(15) 0.0445(14) 0.0028(12) 0.0028(14) -0.0048(13)
C8 0.0473(16) 0.0411(14) 0.0530(17) 0.0065(13) 0.0068(15) -0.0043(13)
C9 0.0480(19) 0.060(2) 0.077(2) 0.0062(17) 0.0119(18) 0.0066(17)
C10 0.080(3) 0.0494(19) 0.078(3) -0.0146(18) 0.025(2) 0.0030(17)
C11 0.077(3) 0.0521(18) 0.062(2) -0.0121(16) 0.0128(19) -0.0082(18)
C12 0.0534(18) 0.0441(16) 0.0497(17) -0.0016(14) 0.0035(15) -0.0038(14)
C13 0.062(2) 0.0540(18) 0.0546(18) 0.0034(15) -0.0134(16) -0.0049(16)
C14 0.054(2) 0.0515(18) 0.065(2) 0.0106(16) -0.0135(16) -0.0011(15)
C15 0.091(3) 0.095(3) 0.058(2) 0.010(2) -0.019(2) 0.004(3)
C16 0.057(2) 0.101(3) 0.090(3) 0.008(3) -0.024(2) -0.009(2)
N1 0.0631(19) 0.0673(18) 0.0578(17) 0.0093(15) -0.0074(16) 0.0057(16)
N2 0.0637(19) 0.0611(17) 0.0686(19) -0.0130(15) -0.0123(17) -0.0088(16)

loop_
_atom_type_symbol
_atom_type_description
_atom_type_scat_dispersion_real
_atom_type_scat_dispersion_imag
_atom_type_scat_source
C C 0.0033 0.0016 'International Tables Vol C Tables 4.2.6.8 and 6.1.1.4'
H H 0.0000 0.0000 'International Tables Vol C Tables 4.2.6.8 and 6.1.1.4'
N N 0.0061 0.0033 'International Tables Vol C Tables 4.2.6.8 and 6.1.1.4'
O O 0.0106 0.0060 'International Tables Vol C Tables 4.2.6.8 and 6.1.1.4'

loop_
_geom_angle_atom_site_label_1
_geom_angle_atom_site_label_2
_geom_angle_atom_site_label_3
_geom_angle
C8 O1 C14 114.6(2)
C5 O2 C13 114.5(2)
C2 C1 C6 123.3(3)
C2 C1 N1 115.5(3)
C6 C1 N1 121.1(3)
C1 C2 C3 119.5(3)
C1 C2 H2A 120.2
C3 C2 H2A 120.2
C4 C3 C2 119.4(3)
C4 C3 H3A 120.3
C2 C3 H3A 120.3
C3 C4 C5 120.6(3)
C3 C4 H4A 119.7
C5 C4 H4A 119.7
O2 C5 C4 119.7(3)
O2 C5 C6 118.0(3)
C4 C5 C6 122.2(3)
C5 C6 C1 114.9(3)
C5 C6 C7 118.7(3)
C1 C6 C7 126.3(3)
C12 C7 C8 115.3(3)
C12 C7 C6 126.9(3)
C8 C7 C6 117.8(3)
O1 C8 C9 119.8(3)
O1 C8 C7 118.7(3)
C9 C8 C7 121.5(3)
C10 C9 C8 120.2(3)
C10 C9 H9A 119.9
C8 C9 H9A 119.9
C9 C10 C11 120.3(3)
C9 C10 H10A 119.8
C11 C10 H10A 119.8
C10 C11 C12 119.1(3)
C10 C11 H11A 120.5
C12 C11 H11A 120.5
C11 C12 C7 123.6(3)
C11 C12 N2 116.4(3)
C7 C12 N2 120.0(3)
O2 C13 C14 108.7(3)
O2 C13 C15 106.4(3)
C14 C13 C15 113.8(3)
O2 C13 H13A 109.2
C14 C13 H13A 109.2
C15 C13 H13A 109.2
O1 C14 C13 108.7(3)
O1 C14 C16 106.7(3)
C13 C14 C16 114.4(3)
O1 C14 H14A 109.0
C13 C14 H14A 109.0
C16 C14 H14A 109.0
C13 C15 H15A 109.5
C13 C15 H15B 109.5
H15A C15 H15B 109.5
C13 C15 H15C 109.5
H15A C15 H15C 109.5
H15B C15 H15C 109.5
C14 C16 H16A 109.5
C14 C16 H16B 109.5
H16A C16 H16B 109.5
C14 C16 H16C 109.5
H16A C16 H16C 109.5
H16B C16 H16C 109.5
O3 N1 O4 123.3(4)
O3 N1 C1 118.4(3)
O4 N1 C1 118.0(3)
O6 N2 O5 121.3(4)
O6 N2 C12 119.0(3)
O5 N2 C12 119.4(4)

loop_
_geom_bond_atom_site_label_1
_geom_bond_atom_site_label_2
_geom_bond_distance
O1 C8 1.364(4)
O1 C14 1.449(4)
O2 C5 1.372(4)
O2 C13 1.455(4)
O3 N1 1.184(4)
O4 N1 1.207(4)
O5 N2 1.196(4)
O6 N2 1.177(5)
C1 C2 1.364(5)
C1 C6 1.395(4)
C1 N1 1.449(5)
C2 C3 1.366(6)
C2 H2A 0.9300
C3 C4 1.357(6)
C3 H3A 0.9300
C4 C5 1.376(5)
C4 H4A 0.9300
C5 C6 1.380(4)
C6 C7 1.473(4)
C7 C12 1.381(4)
C7 C8 1.395(5)
C8 C9 1.383(5)
C9 C10 1.356(6)
C9 H9A 0.9300
C10 C11 1.359(6)
C10 H10A 0.9300
C11 C12 1.369(5)
C11 H11A 0.9300
C12 N2 1.465(5)
C13 C14 1.500(5)
C13 C15 1.501(5)
C13 H13A 0.9800
C14 C16 1.510(5)
C14 H14A 0.9800
C15 H15A 0.9600
C15 H15B 0.9600
C15 H15C 0.9600
C16 H16A 0.9600
C16 H16B 0.9600
C16 H16C 0.9600

loop_
_geom_torsion_atom_site_label_1
_geom_torsion_atom_site_label_2
_geom_torsion_atom_site_label_3
_geom_torsion_atom_site_label_4
_geom_torsion
C6 C1 C2 C3 1.8(6)
N1 C1 C2 C3 -175.1(4)
C1 C2 C3 C4 -1.1(7)
C2 C3 C4 C5 -0.1(7)
C13 O2 C5 C4 -72.1(4)
C13 O2 C5 C6 109.2(3)
C3 C4 C5 O2 -177.9(4)
C3 C4 C5 C6 0.7(6)
O2 C5 C6 C1 178.6(3)
C4 C5 C6 C1 0.0(5)
O2 C5 C6 C7 -4.7(4)
C4 C5 C6 C7 176.7(3)
C2 C1 C6 C5 -1.2(5)
N1 C1 C6 C5 175.5(3)
C2 C1 C6 C7 -177.7(3)
N1 C1 C6 C7 -0.9(5)
C5 C6 C7 C12 122.8(4)
C1 C6 C7 C12 -60.8(4)
C5 C6 C7 C8 -56.8(4)
C1 C6 C7 C8 119.6(3)
C14 O1 C8 C9 -76.0(4)
C14 O1 C8 C7 107.1(3)
C12 C7 C8 O1 179.6(3)
C6 C7 C8 O1 -0.8(4)
C12 C7 C8 C9 2.7(4)
C6 C7 C8 C9 -177.6(3)
O1 C8 C9 C10 -177.6(3)
C7 C8 C9 C10 -0.7(5)
C8 C9 C10 C11 -0.6(6)
C9 C10 C11 C12 -0.1(6)
C10 C11 C12 C7 2.3(5)
C10 C11 C12 N2 -174.3(4)
C8 C7 C12 C11 -3.5(5)
C6 C7 C12 C11 176.8(3)
C8 C7 C12 N2 173.0(3)
C6 C7 C12 N2 -6.7(5)
C5 O2 C13 C14 -92.3(3)
C5 O2 C13 C15 144.6(3)
C8 O1 C14 C13 -94.2(3)
C8 O1 C14 C16 141.9(3)
O2 C13 C14 O1 48.1(3)
C15 C13 C14 O1 166.6(3)
O2 C13 C14 C16 167.3(3)
C15 C13 C14 C16 -74.3(4)
C2 C1 N1 O3 146.8(4)
C6 C1 N1 O3 -30.2(5)
C2 C1 N1 O4 -27.2(5)
C6 C1 N1 O4 155.8(4)
C11 C12 N2 O6 160.5(5)
C7 C12 N2 O6 -16.3(6)
C11 C12 N2 O5 -13.3(5)
C7 C12 N2 O5 169.9(4)
